data_7704503
loop_
_publ_author_name
'Icsel, Ceyda'
'Yilmaz, Veysel T.'
'Aydinlik, Seyma'
'Aygun, Muhittin'

_publ_section_title
;
 Zn(ii), Cd(ii) and Hg(ii) saccharinate complexes with
 2,6-bis(2-benzimidazolyl)pyridine as promising anticancer agents in
 breast and lung cancer cell lines via ROS-induced apoptosis.
;
_journal_issue 23
_journal_name_full 'Dalton transactions (Cambridge, England : 2003)'
_journal_page_first 7842
_journal_page_last 7851
_journal_paper_doi 10.1039/d0dt01535k
_journal_volume 49
_journal_year 2020
_chemical_formula_moiety 'C33 H21 Hg N7 O6 S2'
_chemical_formula_sum 'C33 H21 Hg N7 O6 S2'
_chemical_formula_weight 876.28
_space_group_crystal_system monoclinic
_space_group_IT_number 15
_space_group_name_Hall '-I 2ya'
_space_group_name_H-M_alt 'I 1 2/a 1'
_atom_sites_solution_hydrogens geom
_atom_sites_solution_primary dual
_audit_creation_date 2020-03-30
_audit_creation_method
;
Olex2 1.3
(compiled 2020.02.04 svn.rd84adfe8 for OlexSys, GUI svn.r6032)
;
_audit_update_record
;
2020-04-24 deposited with the CCDC.	2020-05-25 downloaded from the CCDC.
;
_cell_angle_alpha 90
_cell_angle_beta 97.393(6)
_cell_angle_gamma 90
_cell_formula_units_Z 4
_cell_length_a 10.2014(6)
_cell_length_b 14.2651(7)
_cell_length_c 21.9691(12)
_cell_measurement_reflns_used 2178
_cell_measurement_temperature 293(2)
_cell_measurement_theta_max 26.5390
_cell_measurement_theta_min 3.6780
_cell_volume 3170.5(3)
_computing_cell_refinement 'CrysAlisPro 1.171.40.67a (Rigaku OD, 2019)'
_computing_data_collection 'CrysAlisPro 1.171.40.67a (Rigaku OD, 2019)'
_computing_data_reduction 'CrysAlisPro 1.171.40.67a (Rigaku OD, 2019)'
_computing_molecular_graphics 'Olex2 1.3 (Dolomanov et al., 2009)'
_computing_publication_material 'Olex2 1.3 (Dolomanov et al., 2009)'
_computing_structure_refinement 'SHELXL 2018/3 (Sheldrick, 2015)'
_computing_structure_solution 'SHELXT 2018/2 (Sheldrick, 2018)'
_diffrn_ambient_temperature 293(2)
_diffrn_detector 'CCD plate'
_diffrn_detector_area_resol_mean 8.0667
_diffrn_detector_type Eos
_diffrn_measured_fraction_theta_full 0.991
_diffrn_measured_fraction_theta_max 0.991
_diffrn_measurement_details
;
List of Runs (angles in degrees, time in seconds):

  # Type    Start    End  Width  t~exp~   \w     \q     \k     \f   Frames
#--------------------------------------------------------------------------
  1  \w    -47.00  50.00   1.00   23.35    --   20.07 -77.00 -60.00   97
  2  \w    -49.00  49.00   1.00   23.35    --   20.07 -77.00-150.00   98
;
_diffrn_measurement_device 'four-circle diffractometer'
_diffrn_measurement_device_type 'Xcalibur, Eos'
_diffrn_measurement_method '\w scans'
_diffrn_orient_matrix_type 'CrysAlisPro convention (1999,Acta A55,543-557)'
_diffrn_orient_matrix_UB_11 -0.0147949000
_diffrn_orient_matrix_UB_12 0.0057892000
_diffrn_orient_matrix_UB_13 -0.0322233000
_diffrn_orient_matrix_UB_21 0.0002426000
_diffrn_orient_matrix_UB_22 0.0493652000
_diffrn_orient_matrix_UB_23 0.0038563000
_diffrn_orient_matrix_UB_31 0.0685254000
_diffrn_orient_matrix_UB_32 0.0010371000
_diffrn_orient_matrix_UB_33 -0.0026938000
_diffrn_radiation_monochromator graphite
_diffrn_radiation_probe x-ray
_diffrn_radiation_type 'Mo K\a'
_diffrn_radiation_wavelength 0.71073
_diffrn_reflns_av_R_equivalents 0.0270
_diffrn_reflns_av_unetI/netI 0.0510
_diffrn_reflns_Laue_measured_fraction_full 0.991
_diffrn_reflns_Laue_measured_fraction_max 0.991
_diffrn_reflns_limit_h_max 12
_diffrn_reflns_limit_h_min -6
_diffrn_reflns_limit_k_max 9
_diffrn_reflns_limit_k_min -17
_diffrn_reflns_limit_l_max 26
_diffrn_reflns_limit_l_min -26
_diffrn_reflns_number 5075
_diffrn_reflns_point_group_measured_fraction_full 0.991
_diffrn_reflns_point_group_measured_fraction_max 0.991
_diffrn_reflns_theta_full 25.242
_diffrn_reflns_theta_max 25.676
_diffrn_reflns_theta_min 3.148
_diffrn_source 'fine-focus sealed X-ray tube'
_diffrn_source_type 'Enhance (Mo) X-ray Source'
_exptl_absorpt_coefficient_mu 5.045
_exptl_absorpt_correction_T_max 0.725
_exptl_absorpt_correction_T_min 0.441
_exptl_absorpt_correction_type analytical
_exptl_absorpt_process_details
;
CrysAlisPro 1.171.40.67a (Rigaku Oxford Diffraction, 2019)
Analytical numeric absorption correction using a multifaceted crystal
			model based on expressions derived by R.C. Clark & J.S. Reid.
(Clark, R. C. & Reid, J. S. (1995). Acta Cryst. A51, 887-897)
Empirical absorption correction using spherical harmonics,
 implemented in SCALE3 ABSPACK scaling algorithm.
;
_exptl_crystal_colour colourless
_exptl_crystal_colour_primary colourless
_exptl_crystal_density_diffrn 1.836
_exptl_crystal_description prism
_exptl_crystal_F_000 1712
_exptl_crystal_size_max 0.265
_exptl_crystal_size_mid 0.119
_exptl_crystal_size_min 0.079
_refine_diff_density_max 0.757
_refine_diff_density_min -0.567
_refine_diff_density_rms 0.099
_refine_ls_extinction_method none
_refine_ls_goodness_of_fit_ref 1.031
_refine_ls_hydrogen_treatment constr
_refine_ls_matrix_type full
_refine_ls_number_parameters 223
_refine_ls_number_reflns 3001
_refine_ls_number_restraints 0
_refine_ls_restrained_S_all 1.031
_refine_ls_R_factor_all 0.0433
_refine_ls_R_factor_gt 0.0337
_refine_ls_shift/su_max 0.001
_refine_ls_shift/su_mean 0.000
_refine_ls_structure_factor_coef Fsqd
_refine_ls_weighting_details 'w=1/[\s^2^(Fo^2^)+(0.0265P)^2^] where P=(Fo^2^+2Fc^2^)/3'
_refine_ls_weighting_scheme calc
_refine_ls_wR_factor_gt 0.0646
_refine_ls_wR_factor_ref 0.0686
_reflns_Friedel_coverage 0.000
_reflns_number_gt 2599
_reflns_number_total 3001
_reflns_threshold_expression 'I > 2\s(I)'
_cod_data_source_file d0dt01535k2.cif
_cod_data_source_block Compound_III
_cod_depositor_comments 'Adding full bibliography for 7704502--7704504.cif.'
_cod_original_sg_symbol_H-M 'I 2/a'
_cod_database_code 7704503
_shelx_shelxl_version_number 2018/3
_chemical_oxdiff_formula 'C33 H21 Hg N7 O6 S2 '
_shelx_space_group_comment
;
The symmetry employed for this shelxl refinement is uniquely defined
by the following loop, which should always be used as a source of
symmetry information in preference to the above space-group names.
They are only intended as comments.
;
_reflns_odcompleteness_completeness 98.99
_reflns_odcompleteness_iscentric 1
_reflns_odcompleteness_theta 25.63
_olex2_refinement_description
;
1. Fixed Uiso
 At 1.2 times of:
  All C(H) groups, All N(H) groups
2.a Aromatic/amide H refined with riding coordinates:
 N3(H3), C2(H2), C3(H3A), C4(H4), C5(H5), C9(H9), C10(H10), C13(H13), C14(H14),
  C15(H15), C16(H16)
;
_olex2_submission_special_instructions 'No special instructions were received'
_oxdiff_exptl_absorpt_empirical_details
;
Empirical correction (ABSPACK) includes:
- Absorption correction using spherical harmonics
- Frame scaling
;
_oxdiff_exptl_absorpt_empirical_full_max 1.218
_oxdiff_exptl_absorpt_empirical_full_min 0.924

loop_
_space_group_symop_operation_xyz
'x, y, z'
'-x+1/2, y, -z'
'x+1/2, y+1/2, z+1/2'
'-x+1, y+1/2, -z+1/2'
'-x, -y, -z'
'x-1/2, -y, z'
'-x+1/2, -y+1/2, -z+1/2'
'x, -y+1/2, z+1/2'

loop_
_atom_site_label
_atom_site_type_symbol
_atom_site_fract_x
_atom_site_fract_y
_atom_site_fract_z
_atom_site_U_iso_or_equiv
_atom_site_adp_type
_atom_site_occupancy
_atom_site_site_symmetry_order
_atom_site_calc_flag
_atom_site_refinement_flags_posn
_atom_site_refinement_flags_adp
_atom_site_refinement_flags_occupancy
_atom_site_disorder_assembly
_atom_site_disorder_group
Hg1 Hg 0.250000 0.30956(2) 0.500000 0.04058(11) Uani 1 2 d S T P . .
S1 S 0.32022(11) 0.24749(8) 0.35312(5) 0.0345(3) Uani 1 1 d . . . . .
O1 O 0.4354(5) 0.1344(3) 0.49988(18) 0.0930(16) Uani 1 1 d . . . . .
O2 O 0.1855(3) 0.2376(2) 0.32739(16) 0.0489(9) Uani 1 1 d . . . . .
O3 O 0.3832(3) 0.3327(2) 0.33656(16) 0.0489(9) Uani 1 1 d . . . . .
N1 N 0.250000 0.4792(3) 0.500000 0.0337(12) Uani 1 2 d S T P . .
N2 N 0.4381(3) 0.3735(3) 0.56675(18) 0.0385(9) Uani 1 1 d . . . . .
N3 N 0.5445(3) 0.4966(3) 0.61119(17) 0.0390(9) Uani 1 1 d . . . . .
H3 H 0.562803 0.554017 0.620830 0.047 Uiso 1 1 calc R U . . .
N4 N 0.3398(4) 0.2350(3) 0.42716(17) 0.0433(10) Uani 1 1 d . . . . .
C1 C 0.5484(4) 0.3416(3) 0.6055(2) 0.0379(11) Uani 1 1 d . . . . .
C2 C 0.5980(5) 0.2518(4) 0.6170(3) 0.0510(14) Uani 1 1 d . . . . .
H2 H 0.555109 0.199452 0.598684 0.061 Uiso 1 1 calc R U . . .
C3 C 0.7128(5) 0.2437(5) 0.6565(3) 0.0615(16) Uani 1 1 d . . . . .
H3A H 0.748505 0.184261 0.664545 0.074 Uiso 1 1 calc R U . . .
C4 C 0.7779(5) 0.3202(4) 0.6849(3) 0.0588(16) Uani 1 1 d . . . . .
H4 H 0.854762 0.310736 0.711964 0.071 Uiso 1 1 calc R U . . .
C5 C 0.7315(5) 0.4097(4) 0.6741(2) 0.0520(14) Uani 1 1 d . . . . .
H5 H 0.775104 0.461485 0.692668 0.062 Uiso 1 1 calc R U . . .
C6 C 0.6144(4) 0.4186(4) 0.6333(2) 0.0397(11) Uani 1 1 d . . . . .
C7 C 0.4409(4) 0.4655(3) 0.5712(2) 0.0329(10) Uani 1 1 d . . . . .
C8 C 0.3446(4) 0.5260(3) 0.5357(2) 0.0331(10) Uani 1 1 d . . . . .
C9 C 0.3480(4) 0.6232(3) 0.5363(2) 0.0409(12) Uani 1 1 d . . . . .
H9 H 0.414782 0.655196 0.560577 0.049 Uiso 1 1 calc R U . . .
C10 C 0.250000 0.6712(5) 0.500000 0.0481(19) Uani 1 2 d S T P . .
H10 H 0.249998 0.736374 0.500000 0.058 Uiso 1 2 calc R U P . .
C11 C 0.4101(6) 0.1568(4) 0.4464(3) 0.0571(15) Uani 1 1 d . . . . .
C12 C 0.4555(5) 0.1058(3) 0.3936(2) 0.0499(13) Uani 1 1 d . . . . .
C13 C 0.5262(6) 0.0227(4) 0.3943(3) 0.0699(18) Uani 1 1 d . . . . .
H13 H 0.554925 -0.007336 0.431216 0.084 Uiso 1 1 calc R U . . .
C14 C 0.5533(6) -0.0145(4) 0.3392(3) 0.0681(17) Uani 1 1 d . . . . .
H14 H 0.599480 -0.070690 0.338906 0.082 Uiso 1 1 calc R U . . .
C15 C 0.5129(5) 0.0302(4) 0.2853(3) 0.0537(14) Uani 1 1 d . . . . .
H15 H 0.533985 0.004471 0.248848 0.064 Uiso 1 1 calc R U . . .
C16 C 0.4414(5) 0.1126(3) 0.2831(2) 0.0438(12) Uani 1 1 d . . . . .
H16 H 0.414009 0.142931 0.246143 0.053 Uiso 1 1 calc R U . . .
C17 C 0.4127(4) 0.1478(3) 0.3381(2) 0.0349(11) Uani 1 1 d . . . . .

loop_
_atom_site_aniso_label
_atom_site_aniso_U_11
_atom_site_aniso_U_22
_atom_site_aniso_U_33
_atom_site_aniso_U_23
_atom_site_aniso_U_13
_atom_site_aniso_U_12
Hg1 0.05069(18) 0.03308(16) 0.03898(17) 0.000 0.00960(12) 0.000
S1 0.0401(6) 0.0277(6) 0.0354(7) 0.0016(5) 0.0038(5) 0.0022(5)
O1 0.164(4) 0.081(3) 0.034(2) 0.016(2) 0.014(3) 0.059(3)
O2 0.0348(18) 0.054(2) 0.056(2) 0.0008(19) 0.0007(17) 0.0033(16)
O3 0.068(2) 0.0310(18) 0.048(2) 0.0013(15) 0.0084(18) -0.0063(16)
N1 0.030(3) 0.034(3) 0.039(3) 0.000 0.015(2) 0.000
N2 0.038(2) 0.039(2) 0.039(2) -0.0013(19) 0.0062(18) -0.0019(19)
N3 0.035(2) 0.041(2) 0.042(2) -0.0059(19) 0.0087(18) -0.0076(18)
N4 0.062(3) 0.038(2) 0.030(2) -0.0016(18) 0.008(2) 0.013(2)
C1 0.038(3) 0.045(3) 0.032(3) 0.001(2) 0.010(2) -0.004(2)
C2 0.053(3) 0.042(3) 0.061(4) 0.011(3) 0.017(3) 0.003(3)
C3 0.058(4) 0.068(4) 0.060(4) 0.021(3) 0.012(3) 0.016(3)
C4 0.044(3) 0.087(5) 0.045(3) 0.008(3) 0.005(3) 0.009(3)
C5 0.042(3) 0.073(4) 0.042(3) -0.005(3) 0.011(2) -0.005(3)
C6 0.032(2) 0.053(3) 0.035(3) 0.000(2) 0.008(2) 0.000(2)
C7 0.027(2) 0.041(3) 0.033(3) -0.004(2) 0.014(2) -0.003(2)
C8 0.030(2) 0.038(3) 0.034(3) -0.001(2) 0.014(2) -0.005(2)
C9 0.046(3) 0.036(3) 0.043(3) -0.006(2) 0.012(2) -0.007(2)
C10 0.058(5) 0.030(4) 0.061(5) 0.000 0.025(4) 0.000
C11 0.084(4) 0.049(3) 0.038(3) 0.006(3) 0.010(3) 0.020(3)
C12 0.067(3) 0.041(3) 0.042(3) 0.007(2) 0.009(3) 0.016(3)
C13 0.102(5) 0.057(4) 0.052(4) 0.016(3) 0.016(3) 0.040(4)
C14 0.090(4) 0.051(4) 0.069(4) 0.007(3) 0.028(3) 0.033(3)
C15 0.067(3) 0.047(3) 0.051(3) -0.004(3) 0.022(3) 0.008(3)
C16 0.054(3) 0.046(3) 0.033(3) 0.001(2) 0.012(2) -0.002(2)
C17 0.037(2) 0.029(2) 0.038(3) 0.004(2) 0.002(2) 0.001(2)

loop_
_atom_type_symbol
_atom_type_description
_atom_type_scat_dispersion_real
_atom_type_scat_dispersion_imag
_atom_type_scat_source
C C 0.0033 0.0016 'International Tables Vol C Tables 4.2.6.8 and 6.1.1.4'
H H 0.0000 0.0000 'International Tables Vol C Tables 4.2.6.8 and 6.1.1.4'
Hg Hg -2.3894 9.2266 'International Tables Vol C Tables 4.2.6.8 and 6.1.1.4'
N N 0.0061 0.0033 'International Tables Vol C Tables 4.2.6.8 and 6.1.1.4'
O O 0.0106 0.0060 'International Tables Vol C Tables 4.2.6.8 and 6.1.1.4'
S S 0.1246 0.1234 'International Tables Vol C Tables 4.2.6.8 and 6.1.1.4'

loop_
_exptl_crystal_face_index_h
_exptl_crystal_face_index_k
_exptl_crystal_face_index_l
_exptl_crystal_face_perp_dist
14 2 -7 0.1218
0 -19 10 0.0721
-2 20 -3 0.0378
0 -15 -20 0.0312
-1 -2 -30 0.0345
1 2 30 0.0443
1 -6 29 0.0525
1 8 28 0.0443
9 14 -14 0.0847
-14 -2 7 0.1364
14 1 -5 0.1265

loop_
_geom_angle_atom_site_label_1
_geom_angle_atom_site_label_2
_geom_angle_atom_site_label_3
_geom_angle
_geom_angle_site_symmetry_1
_geom_angle_site_symmetry_3
_geom_angle_publ_flag
N1 Hg1 N2 68.02(9) . 2_556 ?
N1 Hg1 N2 68.02(9) . . ?
N2 Hg1 N2 136.04(18) 2_556 . ?
N4 Hg1 N1 118.69(11) . . ?
N4 Hg1 N1 118.69(10) 2_556 . ?
N4 Hg1 N2 104.34(14) 2_556 2_556 ?
N4 Hg1 N2 96.41(13) . 2_556 ?
N4 Hg1 N2 96.41(13) 2_556 . ?
N4 Hg1 N2 104.34(14) . . ?
N4 Hg1 N4 122.6(2) 2_556 . ?
O2 S1 O3 114.9(2) . . ?
O2 S1 N4 112.0(2) . . ?
O2 S1 C17 111.0(2) . . ?
O3 S1 N4 110.1(2) . . ?
O3 S1 C17 111.5(2) . . ?
N4 S1 C17 95.7(2) . . ?
C8 N1 Hg1 119.8(3) . . ?
C8 N1 Hg1 119.8(3) 2_556 . ?
C8 N1 C8 120.3(5) 2_556 . ?
C1 N2 Hg1 139.0(3) . . ?
C7 N2 Hg1 115.2(3) . . ?
C7 N2 C1 105.7(4) . . ?
C6 N3 H3 126.6 . . ?
C7 N3 H3 126.6 . . ?
C7 N3 C6 106.8(4) . . ?
S1 N4 Hg1 131.5(2) . . ?
C11 N4 Hg1 114.7(3) . . ?
C11 N4 S1 113.1(3) . . ?
C2 C1 N2 131.0(5) . . ?
C6 C1 N2 108.5(4) . . ?
C6 C1 C2 120.4(4) . . ?
C1 C2 H2 121.5 . . ?
C3 C2 C1 117.0(5) . . ?
C3 C2 H2 121.5 . . ?
C2 C3 H3A 118.6 . . ?
C2 C3 C4 122.7(5) . . ?
C4 C3 H3A 118.6 . . ?
C3 C4 H4 119.3 . . ?
C5 C4 C3 121.3(5) . . ?
C5 C4 H4 119.3 . . ?
C4 C5 H5 121.9 . . ?
C4 C5 C6 116.2(5) . . ?
C6 C5 H5 121.9 . . ?
N3 C6 C1 106.6(4) . . ?
N3 C6 C5 131.2(5) . . ?
C1 C6 C5 122.3(5) . . ?
N2 C7 N3 112.4(4) . . ?
N2 C7 C8 123.0(4) . . ?
N3 C7 C8 124.6(4) . . ?
N1 C8 C7 113.8(4) . . ?
N1 C8 C9 121.2(4) . . ?
C9 C8 C7 125.0(4) . . ?
C8 C9 H9 120.8 . . ?
C10 C9 C8 118.5(4) . . ?
C10 C9 H9 120.8 . . ?
C9 C10 C9 120.4(6) 2_556 . ?
C9 C10 H10 119.8 2_556 . ?
C9 C10 H10 119.8 . . ?
O1 C11 N4 123.6(5) . . ?
O1 C11 C12 125.2(5) . . ?
N4 C11 C12 111.1(4) . . ?
C13 C12 C11 128.3(5) . . ?
C17 C12 C11 112.4(4) . . ?
C17 C12 C13 119.2(5) . . ?
C12 C13 H13 120.7 . . ?
C14 C13 C12 118.7(5) . . ?
C14 C13 H13 120.7 . . ?
C13 C14 H14 119.7 . . ?
C15 C14 C13 120.7(5) . . ?
C15 C14 H14 119.7 . . ?
C14 C15 H15 119.1 . . ?
C14 C15 C16 121.9(5) . . ?
C16 C15 H15 119.1 . . ?
C15 C16 H16 121.6 . . ?
C17 C16 C15 116.8(5) . . ?
C17 C16 H16 121.6 . . ?
C12 C17 S1 107.6(4) . . ?
C16 C17 S1 129.7(4) . . ?
C16 C17 C12 122.7(4) . . ?

loop_
_geom_bond_atom_site_label_1
_geom_bond_atom_site_label_2
_geom_bond_distance
_geom_bond_site_symmetry_2
_geom_bond_publ_flag
Hg1 N1 2.420(5) . ?
Hg1 N2 2.437(3) 2_556 ?
Hg1 N2 2.437(3) . ?
Hg1 N4 2.215(4) . ?
Hg1 N4 2.215(4) 2_556 ?
S1 O2 1.424(3) . ?
S1 O3 1.443(3) . ?
S1 N4 1.623(4) . ?
S1 C17 1.761(5) . ?
O1 C11 1.212(6) . ?
N1 C8 1.340(5) . ?
N1 C8 1.340(5) 2_556 ?
N2 C1 1.397(6) . ?
N2 C7 1.317(5) . ?
N3 H3 0.8600 . ?
N3 C6 1.377(6) . ?
N3 C7 1.359(5) . ?
N4 C11 1.364(6) . ?
C1 C2 1.389(7) . ?
C1 C6 1.387(6) . ?
C2 H2 0.9300 . ?
C2 C3 1.370(7) . ?
C3 H3A 0.9300 . ?
C3 C4 1.384(8) . ?
C4 H4 0.9300 . ?
C4 C5 1.372(7) . ?
C5 H5 0.9300 . ?
C5 C6 1.404(6) . ?
C7 C8 1.455(6) . ?
C8 C9 1.387(6) . ?
C9 H9 0.9300 . ?
C9 C10 1.377(5) . ?
C10 H10 0.9300 . ?
C11 C12 1.493(7) . ?
C12 C13 1.386(7) . ?
C12 C17 1.377(6) . ?
C13 H13 0.9300 . ?
C13 C14 1.383(8) . ?
C14 H14 0.9300 . ?
C14 C15 1.362(7) . ?
C15 H15 0.9300 . ?
C15 C16 1.381(7) . ?
C16 H16 0.9300 . ?
C16 C17 1.375(6) . ?

loop_
_geom_hbond_atom_site_label_D
_geom_hbond_atom_site_label_H
_geom_hbond_atom_site_label_A
_geom_hbond_distance_DH
_geom_hbond_distance_HA
_geom_hbond_distance_DA
_geom_hbond_angle_DHA
_geom_hbond_site_symmetry_A
_geom_hbond_publ_flag
N3 H3 O3 0.86 1.91 2.752(5) 164.7 5_666 ?

loop_
_geom_torsion_atom_site_label_1
_geom_torsion_atom_site_label_2
_geom_torsion_atom_site_label_3
_geom_torsion_atom_site_label_4
_geom_torsion
_geom_torsion_site_symmetry_1
_geom_torsion_site_symmetry_2
_geom_torsion_site_symmetry_3
_geom_torsion_site_symmetry_4
_geom_torsion_publ_flag
Hg1 N1 C8 C7 0.7(4) . . . . ?
Hg1 N1 C8 C9 179.4(3) . . . . ?
Hg1 N2 C1 C2 5.5(9) . . . . ?
Hg1 N2 C1 C6 -176.7(3) . . . . ?
Hg1 N2 C7 N3 177.1(3) . . . . ?
Hg1 N2 C7 C8 -4.2(6) . . . . ?
Hg1 N4 C11 O1 -8.1(8) . . . . ?
Hg1 N4 C11 C12 174.3(4) . . . . ?
S1 N4 C11 O1 -179.8(6) . . . . ?
S1 N4 C11 C12 2.6(6) . . . . ?
O1 C11 C12 C13 4.2(11) . . . . ?
O1 C11 C12 C17 -179.4(6) . . . . ?
O2 S1 N4 Hg1 -56.7(4) . . . . ?
O2 S1 N4 C11 113.3(4) . . . . ?
O2 S1 C17 C12 -115.3(4) . . . . ?
O2 S1 C17 C16 64.4(5) . . . . ?
O3 S1 N4 Hg1 72.5(3) . . . . ?
O3 S1 N4 C11 -117.5(4) . . . . ?
O3 S1 C17 C12 115.2(4) . . . . ?
O3 S1 C17 C16 -65.1(5) . . . . ?
N1 C8 C9 C10 1.2(6) . . . . ?
N2 C1 C2 C3 177.6(5) . . . . ?
N2 C1 C6 N3 -0.3(5) . . . . ?
N2 C1 C6 C5 -178.6(4) . . . . ?
N2 C7 C8 N1 2.5(6) . . . . ?
N2 C7 C8 C9 -176.2(5) . . . . ?
N3 C7 C8 N1 -179.0(4) . . . . ?
N3 C7 C8 C9 2.3(7) . . . . ?
N4 S1 C17 C12 0.9(4) . . . . ?
N4 S1 C17 C16 -179.4(5) . . . . ?
N4 C11 C12 C13 -178.3(6) . . . . ?
N4 C11 C12 C17 -1.9(7) . . . . ?
C1 N2 C7 N3 -1.2(5) . . . . ?
C1 N2 C7 C8 177.5(4) . . . . ?
C1 C2 C3 C4 0.7(8) . . . . ?
C2 C1 C6 N3 177.7(4) . . . . ?
C2 C1 C6 C5 -0.6(8) . . . . ?
C2 C3 C4 C5 -1.2(9) . . . . ?
C3 C4 C5 C6 0.7(9) . . . . ?
C4 C5 C6 N3 -177.7(5) . . . . ?
C4 C5 C6 C1 0.2(8) . . . . ?
C6 N3 C7 N2 1.0(5) . . . . ?
C6 N3 C7 C8 -177.7(4) . . . . ?
C6 C1 C2 C3 0.1(8) . . . . ?
C7 N2 C1 C2 -176.9(5) . . . . ?
C7 N2 C1 C6 0.9(5) . . . . ?
C7 N3 C6 C1 -0.4(5) . . . . ?
C7 N3 C6 C5 177.7(5) . . . . ?
C7 C8 C9 C10 179.8(3) . . . . ?
C8 N1 C8 C7 -179.3(4) 2_556 . . . ?
C8 N1 C8 C9 -0.6(3) 2_556 . . . ?
C8 C9 C10 C9 -0.6(3) . . . 2_556 ?
C11 C12 C13 C14 177.2(6) . . . . ?
C11 C12 C17 S1 0.4(6) . . . . ?
C11 C12 C17 C16 -179.3(5) . . . . ?
C12 C13 C14 C15 0.9(10) . . . . ?
C13 C12 C17 S1 177.1(5) . . . . ?
C13 C12 C17 C16 -2.6(8) . . . . ?
C13 C14 C15 C16 -1.5(10) . . . . ?
C14 C15 C16 C17 0.0(8) . . . . ?
C15 C16 C17 S1 -177.6(4) . . . . ?
C15 C16 C17 C12 2.1(7) . . . . ?
C17 S1 N4 Hg1 -172.1(3) . . . . ?
C17 S1 N4 C11 -2.1(4) . . . . ?
C17 C12 C13 C14 1.0(9) . . . . ?

loop_
_exptl_oxdiff_crystal_face_indexfrac_h
_exptl_oxdiff_crystal_face_indexfrac_k
_exptl_oxdiff_crystal_face_indexfrac_l
_exptl_oxdiff_crystal_face_x
_exptl_oxdiff_crystal_face_y
_exptl_oxdiff_crystal_face_z
14.0245 2.0065 -6.9871 0.0293 0.0755 0.9819
-0.0075 -19.0208 9.9945 -0.4321 -0.9004 -0.0472
-1.9955 20.0199 -2.9910 0.2418 0.9763 -0.1079
-0.0060 -15.0108 -20.0251 0.5585 -0.8182 0.0380
-1.0025 -1.9962 -30.0249 0.9708 -0.2146 0.0101
1.0025 1.9962 30.0249 -0.9708 0.2146 -0.0101
0.9994 -6.0115 29.0187 -0.9847 -0.1846 -0.0159
1.0049 8.0026 28.0275 -0.8717 0.5034 0.0017
9.0208 14.0186 -13.9901 0.3985 0.6403 0.6704
-14.0245 -2.0065 6.9871 -0.0293 -0.0755 -0.9819
14.0241 1.0051 -4.9863 -0.0410 0.0338 0.9755
